data_2214432
loop_
_publ_author_name
'Hoong-Kun Fun'
'Jeannie Bee-Jan Teh'
'Yun Liu'
'Jian-Hua Xu'

_publ_section_title
3,3-Dimethyl-5-phenyl-3,4-dihydro-1<i>H</i>-benzo[<i>b</i>]carbazole-1,6,11(2<i>H</i>,5<i>H</i>)-trione
_journal_coeditor_code WN2149
_journal_issue 7
_journal_name_full 'Acta Crystallographica Section E'
_journal_page_first o3146
_journal_page_last o3146
_journal_paper_doi 10.1107/S1600536807027213
_journal_volume 63
_journal_year 2007
_chemical_formula_iupac 'C24 H19 N O3'
_chemical_formula_moiety 'C24 H19 N O3'
_chemical_formula_sum 'C24 H19 N O3'
_chemical_formula_weight 369.40
_chemical_name_systematic
;
3,3-Dimethyl-5-phenyl-3,4-dihydro-1H-benzo[b]carbazole-1,6,11(2H,5H)-trione
;
_space_group_IT_number 14
_symmetry_cell_setting monoclinic
_symmetry_space_group_name_Hall '-P 2ybc'
_symmetry_space_group_name_H-M 'P 1 21/c 1'
_atom_sites_solution_hydrogens geom
_atom_sites_solution_primary direct
_atom_sites_solution_secondary difmap
_audit_creation_method SHELXL-97
_cell_angle_alpha 90.00
_cell_angle_beta 113.032(2)
_cell_angle_gamma 90.00
_cell_formula_units_Z 4
_cell_length_a 10.0097(4)
_cell_length_b 10.3559(3)
_cell_length_c 18.8030(6)
_cell_measurement_reflns_used 4781
_cell_measurement_temperature 105.00(10)
_cell_measurement_theta_max 29.98
_cell_measurement_theta_min 2.21
_cell_volume 1793.74(11)
_computing_cell_refinement APEX2
_computing_data_collection 'APEX2 (Bruker, 2005)'
_computing_data_reduction 'SAINT (Bruker, 2005)'
_computing_molecular_graphics SHELXTL
_computing_publication_material
;
SHELXTL, PARST (Nardelli, 1995) and PLATON (Spek, 2003)
;
_computing_structure_refinement SHELXTL
_computing_structure_solution 'SHELXTL (Sheldrick, 1998)'
_diffrn_ambient_temperature 105.00(10)
_diffrn_detector_area_resol_mean 8.33
_diffrn_measured_fraction_theta_full 0.999
_diffrn_measured_fraction_theta_max 0.999
_diffrn_measurement_device_type
;
Bruker SMART APEX II CCD
;
_diffrn_measurement_method \w
_diffrn_radiation_monochromator graphite
_diffrn_radiation_source 'fine-focus sealed tube'
_diffrn_radiation_type MoK\a
_diffrn_radiation_wavelength 0.71073
_diffrn_reflns_av_R_equivalents 0.0451
_diffrn_reflns_av_sigmaI/netI 0.0448
_diffrn_reflns_limit_h_max 10
_diffrn_reflns_limit_h_min -14
_diffrn_reflns_limit_k_max 14
_diffrn_reflns_limit_k_min -14
_diffrn_reflns_limit_l_max 26
_diffrn_reflns_limit_l_min -23
_diffrn_reflns_number 20016
_diffrn_reflns_theta_full 29.98
_diffrn_reflns_theta_max 29.98
_diffrn_reflns_theta_min 2.21
_diffrn_standards_number 0
_exptl_absorpt_coefficient_mu 0.090
_exptl_absorpt_correction_T_max 0.9812
_exptl_absorpt_correction_T_min 0.9232
_exptl_absorpt_correction_type multi-scan
_exptl_absorpt_process_details '(SADABS; Bruker, 2005)'
_exptl_crystal_colour Yellow
_exptl_crystal_density_diffrn 1.368
_exptl_crystal_density_method 'not measured'
_exptl_crystal_description Block
_exptl_crystal_F_000 776
_exptl_crystal_size_max 0.44
_exptl_crystal_size_mid 0.44
_exptl_crystal_size_min 0.21
_refine_diff_density_max 0.400
_refine_diff_density_min -0.253
_refine_ls_extinction_method none
_refine_ls_goodness_of_fit_ref 1.041
_refine_ls_hydrogen_treatment constr
_refine_ls_matrix_type full
_refine_ls_number_parameters 255
_refine_ls_number_reflns 5227
_refine_ls_number_restraints 0
_refine_ls_restrained_S_all 1.041
_refine_ls_R_factor_all 0.0760
_refine_ls_R_factor_gt 0.0518
_refine_ls_shift/su_max 0.000
_refine_ls_shift/su_mean 0.000
_refine_ls_structure_factor_coef Fsqd
_refine_ls_weighting_details 'calc w=1/[\s^2^(Fo^2^)+(0.058P)^2^+0.6108P] where P=(Fo^2^+2Fc^2^)/3'
_refine_ls_weighting_scheme calc
_refine_ls_wR_factor_gt 0.1174
_refine_ls_wR_factor_ref 0.1308
_reflns_number_gt 3937
_reflns_number_total 5227
_reflns_threshold_expression I>2\s(I)
_cod_data_source_file wn2149.cif
_cod_data_source_block I
_cod_depositor_comments
;
The following automatic conversions were performed:
'_symmetry_cell_setting' value 'Monoclinic' changed to 'monoclinic'
according to '/home/saulius/struct/CIF-dictionaries/cif_core.dic'
dictionary named 'cif_core.dic' version 2.4.1 from 2010-06-29.

Automatic conversion script
Id: cif_fix_enum 1527 2010-12-29 10:47:43Z saulius 

The following automatic conversions were performed:

'_symmetry_cell_setting' value 'Monoclinic' changed to 'monoclinic'
according to /home/saulius/struct/CIF-dictionaries/cif_core.dic
dictionary named 'cif_core.dic' version 2.4.1 from 2010-06-29.

Automatic conversion script
Id: cif_fix_values 1715 2011-07-08 13:25:40Z adriana 
;
_cod_original_sg_symbol_H-M 'P 21/c'
_cod_database_code 2214432
_cod_database_fobs_code 2214432

loop_
_symmetry_equiv_pos_as_xyz
'x, y, z'
'-x, y+1/2, -z+1/2'
'-x, -y, -z'
'x, -y-1/2, z-1/2'

loop_
_atom_site_type_symbol
_atom_site_label
_atom_site_fract_x
_atom_site_fract_y
_atom_site_fract_z
_atom_site_U_iso_or_equiv
_atom_site_adp_type
_atom_site_calc_flag
_atom_site_refinement_flags
_atom_site_occupancy
O O1 0.88629(12) 0.46854(10) 0.06989(7) 0.0276(3) Uani d . 1
O O2 0.48911(12) 0.84168(10) 0.04046(7) 0.0294(3) Uani d . 1
O O3 0.29406(13) 0.73100(11) 0.10322(8) 0.0364(3) Uani d . 1
N N1 0.65186(13) 0.43131(11) 0.12615(7) 0.0167(2) Uani d . 1
C C1 0.67700(15) 0.53791(13) 0.08874(8) 0.0165(3) Uani d . 1
C C2 0.79625(15) 0.55284(13) 0.06292(8) 0.0188(3) Uani d . 1
C C3 0.80114(15) 0.68082(13) 0.02733(8) 0.0177(3) Uani d . 1
C C4 0.91277(16) 0.70517(14) 0.00263(8) 0.0216(3) Uani d . 1
H H4A 0.9824 0.6422 0.0082 0.026 Uiso calc R 1
C C5 0.92026(17) 0.82360(15) -0.03028(9) 0.0257(3) Uani d . 1
H H5A 0.9950 0.8398 -0.0467 0.031 Uiso calc R 1
C C6 0.81637(17) 0.91787(15) -0.03875(9) 0.0256(3) Uani d . 1
H H6A 0.8215 0.9968 -0.0612 0.031 Uiso calc R 1
C C7 0.70500(17) 0.89488(14) -0.01394(8) 0.0213(3) Uani d . 1
H H7A 0.6361 0.9585 -0.0194 0.026 Uiso calc R 1
C C8 0.69637(15) 0.77623(13) 0.01928(8) 0.0179(3) Uani d . 1
C C9 0.57515(15) 0.75543(13) 0.04574(8) 0.0181(3) Uani d . 1
C C10 0.56930(15) 0.62804(13) 0.07879(8) 0.0164(3) Uani d . 1
C C11 0.47292(15) 0.57373(13) 0.11076(8) 0.0172(3) Uani d . 1
C C12 0.34326(16) 0.62263(14) 0.12104(9) 0.0211(3) Uani d . 1
C C13 0.27163(16) 0.52641(14) 0.15548(9) 0.0221(3) Uani d . 1
H H13A 0.2027 0.4760 0.1137 0.027 Uiso calc R 1
H H13B 0.2170 0.5739 0.1796 0.027 Uiso calc R 1
C C14 0.37449(16) 0.43246(13) 0.21565(8) 0.0197(3) Uani d . 1
C C15 0.46719(15) 0.36058(13) 0.17948(8) 0.0185(3) Uani d . 1
H H15A 0.5454 0.3151 0.2195 0.022 Uiso calc R 1
H H15B 0.4077 0.2974 0.1426 0.022 Uiso calc R 1
C C16 0.52900(15) 0.45310(13) 0.13976(8) 0.0168(3) Uani d . 1
C C17 0.75680(15) 0.33105(13) 0.16409(8) 0.0179(3) Uani d . 1
C C18 0.77517(17) 0.22589(14) 0.12389(9) 0.0233(3) Uani d . 1
H H18A 0.7206 0.2173 0.0712 0.028 Uiso calc R 1
C C19 0.87714(18) 0.13282(15) 0.16385(10) 0.0285(4) Uani d . 1
H H19A 0.8896 0.0603 0.1379 0.034 Uiso calc R 1
C C20 0.95985(18) 0.14733(16) 0.24163(10) 0.0313(4) Uani d . 1
H H20A 1.0289 0.0853 0.2677 0.038 Uiso calc R 1
C C21 0.94077(18) 0.25331(16) 0.28107(10) 0.0299(4) Uani d . 1
H H21A 0.9970 0.2628 0.3335 0.036 Uiso calc R 1
C C22 0.83737(16) 0.34590(14) 0.24236(9) 0.0227(3) Uani d . 1
H H22A 0.8226 0.4168 0.2687 0.027 Uiso calc R 1
C C23 0.47307(18) 0.50570(15) 0.28774(9) 0.0262(3) Uani d . 1
H H23A 0.5320 0.4453 0.3258 0.039 Uiso calc R 1
H H23D 0.4146 0.5542 0.3083 0.039 Uiso calc R 1
H H23B 0.5344 0.5635 0.2743 0.039 Uiso calc R 1
C C24 0.28358(18) 0.33466(15) 0.23837(10) 0.0267(3) Uani d . 1
H H24D 0.3466 0.2730 0.2738 0.040 Uiso calc R 1
H H24A 0.2189 0.2907 0.1930 0.040 Uiso calc R 1
H H24B 0.2281 0.3789 0.2625 0.040 Uiso calc R 1

loop_
_atom_site_aniso_label
_atom_site_aniso_U_11
_atom_site_aniso_U_22
_atom_site_aniso_U_33
_atom_site_aniso_U_12
_atom_site_aniso_U_13
_atom_site_aniso_U_23
O1 0.0270(6) 0.0222(5) 0.0408(6) 0.0090(4) 0.0211(5) 0.0088(5)
O2 0.0330(6) 0.0195(5) 0.0423(7) 0.0108(5) 0.0219(5) 0.0095(5)
O3 0.0316(7) 0.0221(5) 0.0662(9) 0.0117(5) 0.0309(6) 0.0124(6)
N1 0.0182(6) 0.0132(5) 0.0197(6) 0.0024(4) 0.0085(5) 0.0021(4)
C1 0.0164(7) 0.0144(6) 0.0181(6) 0.0015(5) 0.0061(5) 0.0005(5)
C2 0.0182(7) 0.0177(6) 0.0200(7) 0.0016(5) 0.0070(6) 0.0002(5)
C3 0.0179(7) 0.0172(6) 0.0168(6) -0.0006(5) 0.0055(5) -0.0006(5)
C4 0.0199(7) 0.0224(7) 0.0233(7) 0.0000(6) 0.0094(6) -0.0001(6)
C5 0.0256(8) 0.0258(7) 0.0287(8) -0.0055(6) 0.0139(7) 0.0001(6)
C6 0.0292(8) 0.0196(7) 0.0285(8) -0.0049(6) 0.0119(7) 0.0028(6)
C7 0.0254(8) 0.0157(6) 0.0224(7) 0.0001(5) 0.0089(6) 0.0001(5)
C8 0.0201(7) 0.0150(6) 0.0169(6) -0.0004(5) 0.0054(5) -0.0009(5)
C9 0.0198(7) 0.0158(6) 0.0184(6) 0.0020(5) 0.0070(5) 0.0002(5)
C10 0.0174(7) 0.0146(6) 0.0171(6) 0.0015(5) 0.0065(5) -0.0005(5)
C11 0.0172(7) 0.0146(6) 0.0194(6) 0.0013(5) 0.0069(5) -0.0009(5)
C12 0.0199(7) 0.0182(6) 0.0268(7) 0.0024(5) 0.0110(6) -0.0001(6)
C13 0.0200(7) 0.0201(7) 0.0297(8) 0.0014(5) 0.0135(6) 0.0018(6)
C14 0.0211(7) 0.0169(6) 0.0248(7) -0.0002(5) 0.0130(6) -0.0015(5)
C15 0.0180(7) 0.0158(6) 0.0236(7) -0.0006(5) 0.0102(6) 0.0000(5)
C16 0.0165(7) 0.0152(6) 0.0192(6) 0.0006(5) 0.0075(5) -0.0013(5)
C17 0.0159(7) 0.0143(6) 0.0247(7) 0.0022(5) 0.0093(6) 0.0050(5)
C18 0.0231(8) 0.0204(7) 0.0277(8) 0.0038(6) 0.0112(6) 0.0011(6)
C19 0.0318(9) 0.0191(7) 0.0425(9) 0.0096(6) 0.0232(8) 0.0074(7)
C20 0.0254(8) 0.0310(8) 0.0430(10) 0.0135(7) 0.0195(8) 0.0204(7)
C21 0.0227(8) 0.0362(9) 0.0279(8) 0.0055(7) 0.0067(7) 0.0120(7)
C22 0.0205(7) 0.0225(7) 0.0254(7) 0.0009(6) 0.0093(6) 0.0030(6)
C23 0.0347(9) 0.0212(7) 0.0248(7) -0.0019(6) 0.0139(7) -0.0028(6)
C24 0.0306(8) 0.0218(7) 0.0340(8) -0.0012(6) 0.0192(7) 0.0012(6)

loop_
_atom_type_symbol
_atom_type_description
_atom_type_scat_dispersion_real
_atom_type_scat_dispersion_imag
_atom_type_scat_source
C C 0.0033 0.0016 'International Tables Vol C Tables 4.2.6.8 and 6.1.1.4'
H H 0.0000 0.0000 'International Tables Vol C Tables 4.2.6.8 and 6.1.1.4'
N N 0.0061 0.0033 'International Tables Vol C Tables 4.2.6.8 and 6.1.1.4'
O O 0.0106 0.0060 'International Tables Vol C Tables 4.2.6.8 and 6.1.1.4'

loop_
_geom_angle_atom_site_label_1
_geom_angle_atom_site_label_2
_geom_angle_atom_site_label_3
_geom_angle
C16 N1 C1 108.59(11)
C16 N1 C17 123.82(11)
C1 N1 C17 125.47(11)
C10 C1 N1 108.68(12)
C10 C1 C2 125.34(12)
N1 C1 C2 125.98(12)
O1 C2 C1 123.46(13)
O1 C2 C3 121.92(13)
C1 C2 C3 114.62(12)
C4 C3 C8 119.99(13)
C4 C3 C2 118.80(13)
C8 C3 C2 121.21(12)
C5 C4 C3 119.96(14)
C5 C4 H4A 120.0
C3 C4 H4A 120.0
C4 C5 C6 120.21(14)
C4 C5 H5A 119.9
C6 C5 H5A 119.9
C7 C6 C5 120.32(14)
C7 C6 H6A 119.8
C5 C6 H6A 119.8
C6 C7 C8 120.00(14)
C6 C7 H7A 120.0
C8 C7 H7A 120.0
C7 C8 C3 119.52(13)
C7 C8 C9 118.40(13)
C3 C8 C9 122.08(12)
O2 C9 C10 123.31(13)
O2 C9 C8 120.47(13)
C10 C9 C8 116.21(12)
C1 C10 C11 107.15(12)
C1 C10 C9 120.38(12)
C11 C10 C9 132.31(12)
C16 C11 C10 106.36(12)
C16 C11 C12 119.88(13)
C10 C11 C12 133.65(12)
O3 C12 C11 124.19(14)
O3 C12 C13 121.06(13)
C11 C12 C13 114.75(12)
C12 C13 C14 115.95(12)
C12 C13 H13A 108.3
C14 C13 H13A 108.3
C12 C13 H13B 108.3
C14 C13 H13B 108.3
H13A C13 H13B 107.4
C23 C14 C24 109.19(12)
C23 C14 C15 109.86(12)
C24 C14 C15 109.29(12)
C23 C14 C13 110.58(12)
C24 C14 C13 108.87(12)
C15 C14 C13 109.02(12)
C16 C15 C14 110.52(11)
C16 C15 H15A 109.5
C14 C15 H15A 109.5
C16 C15 H15B 109.5
C14 C15 H15B 109.5
H15A C15 H15B 108.1
N1 C16 C11 109.22(12)
N1 C16 C15 124.55(12)
C11 C16 C15 126.24(12)
C18 C17 C22 121.62(13)
C18 C17 N1 121.47(13)
C22 C17 N1 116.91(12)
C17 C18 C19 118.57(14)
C17 C18 H18A 120.7
C19 C18 H18A 120.7
C20 C19 C18 120.46(15)
C20 C19 H19A 119.8
C18 C19 H19A 119.8
C19 C20 C21 120.35(14)
C19 C20 H20A 119.8
C21 C20 H20A 119.8
C20 C21 C22 119.93(15)
C20 C21 H21A 120.0
C22 C21 H21A 120.0
C17 C22 C21 119.05(14)
C17 C22 H22A 120.5
C21 C22 H22A 120.5
C14 C23 H23A 109.5
C14 C23 H23D 109.5
H23A C23 H23D 109.5
C14 C23 H23B 109.5
H23A C23 H23B 109.5
H23D C23 H23B 109.5
C14 C24 H24D 109.5
C14 C24 H24A 109.5
H24D C24 H24A 109.5
C14 C24 H24B 109.5
H24D C24 H24B 109.5
H24A C24 H24B 109.5

loop_
_geom_bond_atom_site_label_1
_geom_bond_atom_site_label_2
_geom_bond_distance
O1 C2 1.2244(17)
O2 C9 1.2176(17)
O3 C12 1.2187(17)
N1 C16 1.3693(18)
N1 C1 1.3839(17)
N1 C17 1.4505(17)
C1 C10 1.3822(18)
C1 C2 1.4622(19)
C2 C3 1.4942(19)
C3 C4 1.391(2)
C3 C8 1.4052(19)
C4 C5 1.389(2)
C4 H4A 0.9300
C5 C6 1.389(2)
C5 H5A 0.9300
C6 C7 1.387(2)
C6 H6A 0.9300
C7 C8 1.3963(19)
C7 H7A 0.9300
C8 C9 1.496(2)
C9 C10 1.4691(18)
C10 C11 1.4362(19)
C11 C16 1.3905(18)
C11 C12 1.4745(19)
C12 C13 1.513(2)
C13 C14 1.541(2)
C13 H13A 0.9700
C13 H13B 0.9700
C14 C23 1.530(2)
C14 C24 1.530(2)
C14 C15 1.5398(19)
C15 C16 1.4901(19)
C15 H15A 0.9700
C15 H15B 0.9700
C17 C18 1.378(2)
C17 C22 1.382(2)
C18 C19 1.391(2)
C18 H18A 0.9300
C19 C20 1.378(2)
C19 H19A 0.9300
C20 C21 1.379(2)
C20 H20A 0.9300
C21 C22 1.390(2)
C21 H21A 0.9300
C22 H22A 0.9300
C23 H23A 0.9600
C23 H23D 0.9600
C23 H23B 0.9600
C24 H24D 0.9600
C24 H24A 0.9600
C24 H24B 0.9600

loop_
_geom_hbond_atom_site_label_D
_geom_hbond_atom_site_label_H
_geom_hbond_atom_site_label_A
_geom_hbond_site_symmetry_A
_geom_hbond_distance_DH
_geom_hbond_distance_HA
_geom_hbond_distance_DA
_geom_hbond_angle_DHA
_geom_hbond_publ_flag
C4 H4A O1 3_765 0.93 2.59 3.360(2) 140 y
C7 H7A O2 3_675 0.93 2.37 3.272(2) 163 y
C18 H18A O2 3_665 0.93 2.40 3.262(2) 155 y
C15 H15B Cg1 3_665 0.97 2.82 3.742(2) 158 y

loop_
_geom_torsion_atom_site_label_1
_geom_torsion_atom_site_label_2
_geom_torsion_atom_site_label_3
_geom_torsion_atom_site_label_4
_geom_torsion
C16 N1 C1 C10 0.16(15)
C17 N1 C1 C10 -163.70(12)
C16 N1 C1 C2 -179.09(13)
C17 N1 C1 C2 17.0(2)
C10 C1 C2 O1 -176.81(14)
N1 C1 C2 O1 2.3(2)
C10 C1 C2 C3 3.6(2)
N1 C1 C2 C3 -177.25(12)
O1 C2 C3 C4 -1.0(2)
C1 C2 C3 C4 178.52(13)
O1 C2 C3 C8 179.56(14)
C1 C2 C3 C8 -0.87(19)
C8 C3 C4 C5 -0.3(2)
C2 C3 C4 C5 -179.67(13)
C3 C4 C5 C6 -0.1(2)
C4 C5 C6 C7 0.5(2)
C5 C6 C7 C8 -0.4(2)
C6 C7 C8 C3 0.0(2)
C6 C7 C8 C9 179.64(13)
C4 C3 C8 C7 0.3(2)
C2 C3 C8 C7 179.69(12)
C4 C3 C8 C9 -179.28(13)
C2 C3 C8 C9 0.1(2)
C7 C8 C9 O2 -2.2(2)
C3 C8 C9 O2 177.36(14)
C7 C8 C9 C10 178.78(12)
C3 C8 C9 C10 -1.62(19)
N1 C1 C10 C11 -0.64(15)
C2 C1 C10 C11 178.62(13)
N1 C1 C10 C9 175.32(12)
C2 C1 C10 C9 -5.4(2)
O2 C9 C10 C1 -174.82(14)
C8 C9 C10 C1 4.13(19)
O2 C9 C10 C11 0.0(2)
C8 C9 C10 C11 178.92(14)
C1 C10 C11 C16 0.88(15)
C9 C10 C11 C16 -174.42(14)
C1 C10 C11 C12 176.89(15)
C9 C10 C11 C12 1.6(3)
C16 C11 C12 O3 173.72(15)
C10 C11 C12 O3 -1.9(3)
C16 C11 C12 C13 -6.89(19)
C10 C11 C12 C13 177.52(14)
O3 C12 C13 C14 -146.12(15)
C11 C12 C13 C14 34.47(18)
C12 C13 C14 C23 65.39(16)
C12 C13 C14 C24 -174.65(12)
C12 C13 C14 C15 -55.50(16)
C23 C14 C15 C16 -73.91(15)
C24 C14 C15 C16 166.31(12)
C13 C14 C15 C16 47.42(15)
C1 N1 C16 C11 0.41(15)
C17 N1 C16 C11 164.60(12)
C1 N1 C16 C15 -179.61(13)
C17 N1 C16 C15 -15.4(2)
C10 C11 C16 N1 -0.79(15)
C12 C11 C16 N1 -177.47(12)
C10 C11 C16 C15 179.23(13)
C12 C11 C16 C15 2.6(2)
C14 C15 C16 N1 155.83(13)
C14 C15 C16 C11 -24.20(19)
C16 N1 C17 C18 111.91(16)
C1 N1 C17 C18 -86.59(17)
C16 N1 C17 C22 -68.08(17)
C1 N1 C17 C22 93.42(16)
C22 C17 C18 C19 0.3(2)
N1 C17 C18 C19 -179.65(13)
C17 C18 C19 C20 -1.3(2)
C18 C19 C20 C21 1.1(2)
C19 C20 C21 C22 0.2(2)
C18 C17 C22 C21 0.9(2)
N1 C17 C22 C21 -179.09(13)
C20 C21 C22 C17 -1.2(2)

loop_
_cod_related_entry_id
_cod_related_entry_database
_cod_related_entry_code
1 ChemSpider 21124064
